data_4347214
loop_
_publ_author_name
'Fliedel, Christophe'
'Rosa, Vitor'
'Vileno, Bertrand'
'Parizel, Nathalie'
'Choua, Sylvie'
'Gourlaouen, Christophe'
'Rosa, Patrick'
'Turek, Philippe'
'Braunstein, Pierre'

_publ_section_title
;
 Zwitterionic Cobalt Complexes with
 Bis(diphenylphosphino)(N-thioether)amine Assembling Ligands: Structural,
 EPR, Magnetic, and Computational Studies.
;
_journal_issue 9
_journal_name_full 'Inorganic chemistry'
_journal_page_first 4183
_journal_page_last 4198
_journal_paper_doi 10.1021/acs.inorgchem.5b02889
_journal_volume 55
_journal_year 2016
_chemical_formula_moiety '2(C7 H10 N S), Cl4 Co'
_chemical_formula_sum 'C14 H20 Cl4 Co N2 S2'
_chemical_formula_weight 481.03
_space_group_IT_number 2
_space_group_name_Hall '-P 1'
_space_group_name_H-M_alt 'P -1'
_symmetry_cell_setting triclinic
_symmetry_Int_Tables_number 2
_symmetry_space_group_name_H-M 'P -1'
_atom_sites_solution_hydrogens geom
_atom_sites_solution_primary direct
_atom_sites_solution_secondary difmap
_audit_creation_method SHELXL-97
_cell_angle_alpha 69.658(2)
_cell_angle_beta 82.329(2)
_cell_angle_gamma 86.360(2)
_cell_formula_units_Z 2
_cell_length_a 6.9440(3)
_cell_length_b 12.4765(5)
_cell_length_c 12.7558(4)
_cell_measurement_reflns_used 3202
_cell_measurement_temperature 173(2)
_cell_measurement_theta_max 30.034
_cell_measurement_theta_min 0.998
_cell_volume 1026.75(7)
_computing_cell_refinement 'HKL Scalepack (Otwinowski & Minor 1997)'
_computing_data_reduction 'HKL Denzo and Scalepack (Otwinowski & Minor 1997)'
_computing_molecular_graphics ORTEP-3
_computing_publication_material PLATON
_computing_structure_refinement 'SHELXL-97 (Sheldrick, 1997)'
_computing_structure_solution 'SHELXS-97 (Sheldrick, 1997)'
_diffrn_ambient_temperature 173(2)
_diffrn_detector_area_resol_mean 9
_diffrn_measured_fraction_theta_full 0.995
_diffrn_measured_fraction_theta_max 0.995
_diffrn_measurement_device_type KappaCCD
_diffrn_measurement_method CCD
_diffrn_radiation_monochromator graphite
_diffrn_radiation_type MoK\a
_diffrn_radiation_wavelength 0.71073
_diffrn_reflns_av_R_equivalents 0.0219
_diffrn_reflns_av_sigmaI/netI 0.0450
_diffrn_reflns_limit_h_max 9
_diffrn_reflns_limit_h_min -9
_diffrn_reflns_limit_k_max 16
_diffrn_reflns_limit_k_min -17
_diffrn_reflns_limit_l_max 17
_diffrn_reflns_limit_l_min -17
_diffrn_reflns_number 8420
_diffrn_reflns_theta_full 30.02
_diffrn_reflns_theta_max 30.02
_diffrn_reflns_theta_min 2.83
_diffrn_source 'fine-focus sealed tube'
_exptl_absorpt_coefficient_mu 1.558
_exptl_absorpt_correction_T_max 0.744
_exptl_absorpt_correction_T_min 0.612
_exptl_absorpt_correction_type multi-scan
_exptl_absorpt_process_details
;
[c.f. r.h. blessing, acta cryst. (1995), a51, 33-38]
;
_exptl_crystal_colour blue
_exptl_crystal_density_diffrn 1.556
_exptl_crystal_density_method 'not measured'
_exptl_crystal_description block
_exptl_crystal_F_000 490
_exptl_crystal_size_max 0.3
_exptl_crystal_size_mid 0.3
_exptl_crystal_size_min 0.2
_refine_diff_density_max 0.333
_refine_diff_density_min -0.729
_refine_diff_density_rms 0.090
_refine_ls_extinction_method none
_refine_ls_goodness_of_fit_ref 1.054
_refine_ls_hydrogen_treatment refall
_refine_ls_matrix_type full
_refine_ls_number_parameters 288
_refine_ls_number_reflns 5971
_refine_ls_number_restraints 0
_refine_ls_restrained_S_all 1.054
_refine_ls_R_factor_all 0.0544
_refine_ls_R_factor_gt 0.0365
_refine_ls_shift/su_max 0.001
_refine_ls_shift/su_mean 0.000
_refine_ls_structure_factor_coef Fsqd
_refine_ls_weighting_details 'calc w=1/[\s^2^(Fo^2^)+(0.0459P)^2^+0.1614P] where P=(Fo^2^+2Fc^2^)/3'
_refine_ls_weighting_scheme calc
_refine_ls_wR_factor_gt 0.0864
_refine_ls_wR_factor_ref 0.0960
_reflns_number_gt 4602
_reflns_number_total 5971
_reflns_threshold_expression >2sigma(I)
_cod_data_source_file ic5b02889_si_002.cif
_cod_data_source_block Flied45
_cod_database_code 4347214

loop_
_symmetry_equiv_pos_as_xyz
'x, y, z'
'-x, -y, -z'

loop_
_atom_site_label
_atom_site_type_symbol
_atom_site_fract_x
_atom_site_fract_y
_atom_site_fract_z
_atom_site_U_iso_or_equiv
_atom_site_adp_type
_atom_site_occupancy
_atom_site_symmetry_multiplicity
_atom_site_calc_flag
Co1 Co 0.78775(4) 0.03299(2) 0.72198(2) 0.02391(8) Uani 1 1 d
Cl1 Cl 0.50506(7) 0.00071(5) 0.66747(4) 0.03247(12) Uani 1 1 d
Cl2 Cl 0.88479(8) 0.21622(5) 0.65246(4) 0.03311(12) Uani 1 1 d
Cl3 Cl 0.75703(9) -0.02895(5) 0.91492(4) 0.03634(13) Uani 1 1 d
Cl4 Cl 1.01411(7) -0.08277(5) 0.66736(4) 0.03040(12) Uani 1 1 d
N1 N 0.7684(3) 0.09543(16) 1.09768(16) 0.0290(4) Uani 1 1 d
N2 N 0.2339(3) 0.16912(17) 0.48615(16) 0.0283(4) Uani 1 1 d
S1 S 0.77973(8) 0.60148(5) 0.85481(4) 0.03238(13) Uani 1 1 d
S2 S 0.76820(8) 0.56727(6) 0.29912(5) 0.03996(15) Uani 1 1 d
C1 C 0.7668(3) 0.45470(17) 0.93271(16) 0.0246(4) Uani 1 1 d
C2 C 0.7913(3) 0.38023(18) 0.87111(16) 0.0266(4) Uani 1 1 d
C3 C 0.7902(3) 0.26355(19) 0.92389(16) 0.0258(4) Uani 1 1 d
C4 C 0.7620(3) 0.22012(17) 1.04087(16) 0.0234(4) Uani 1 1 d
C5 C 0.7341(3) 0.29056(18) 1.10387(16) 0.0261(4) Uani 1 1 d
C6 C 0.7364(3) 0.40832(18) 1.05031(16) 0.0259(4) Uani 1 1 d
C7 C 0.7524(4) 0.6657(2) 0.9619(2) 0.0364(5) Uani 1 1 d
C8 C 0.5993(3) 0.45579(19) 0.35531(15) 0.0275(4) Uani 1 1 d
C9 C 0.4034(3) 0.47025(19) 0.39105(16) 0.0278(4) Uani 1 1 d
C10 C 0.2835(3) 0.37584(19) 0.43327(16) 0.0259(4) Uani 1 1 d
C11 C 0.3601(3) 0.26939(18) 0.44079(15) 0.0242(4) Uani 1 1 d
C12 C 0.5549(3) 0.25334(19) 0.40822(16) 0.0275(4) Uani 1 1 d
C13 C 0.6733(3) 0.3476(2) 0.36502(17) 0.0289(4) Uani 1 1 d
C14 C 0.6233(4) 0.6958(2) 0.2791(2) 0.0442(6) Uani 1 1 d
H6 H 0.714(3) 0.2596(19) 1.1855(18) 0.023(5) Uiso 1 1 d
H5 H 0.806(3) 0.214(2) 0.8840(18) 0.029(6) Uiso 1 1 d
H4 H 0.811(3) 0.4103(19) 0.7879(17) 0.022(5) Uiso 1 1 d
H14 H 0.355(3) 0.544(2) 0.3836(18) 0.028(6) Uiso 1 1 d
H16 H 0.607(3) 0.181(2) 0.4167(18) 0.032(6) Uiso 1 1 d
H17 H 0.808(3) 0.338(2) 0.3412(19) 0.034(6) Uiso 1 1 d
H10 H 0.624(4) 0.650(2) 1.007(2) 0.047(7) Uiso 1 1 d
H7 H 0.718(3) 0.460(2) 1.0936(19) 0.033(6) Uiso 1 1 d
H13 H 0.189(4) 0.152(2) 0.433(2) 0.040(7) Uiso 1 1 d
H12 H 0.295(4) 0.113(3) 0.532(2) 0.045(8) Uiso 1 1 d
H8 H 0.865(4) 0.643(3) 1.010(2) 0.060(9) Uiso 1 1 d
H11 H 0.130(4) 0.185(2) 0.528(2) 0.041(7) Uiso 1 1 d
H18 H 0.520(4) 0.705(2) 0.229(2) 0.047(7) Uiso 1 1 d
H1 H 0.705(4) 0.072(3) 1.167(3) 0.063(9) Uiso 1 1 d
H15 H 0.154(3) 0.384(2) 0.4577(19) 0.035(6) Uiso 1 1 d
H19 H 0.554(4) 0.696(3) 0.358(3) 0.065(9) Uiso 1 1 d
H9 H 0.762(4) 0.745(3) 0.922(2) 0.051(8) Uiso 1 1 d
H20 H 0.710(4) 0.755(3) 0.244(2) 0.052(8) Uiso 1 1 d
H3 H 0.730(4) 0.063(3) 1.057(3) 0.062(9) Uiso 1 1 d
H2 H 0.893(5) 0.072(3) 1.105(2) 0.062(9) Uiso 1 1 d

loop_
_atom_site_aniso_label
_atom_site_aniso_U_11
_atom_site_aniso_U_22
_atom_site_aniso_U_33
_atom_site_aniso_U_23
_atom_site_aniso_U_13
_atom_site_aniso_U_12
Co1 0.02323(14) 0.02543(15) 0.02443(14) -0.00987(11) -0.00258(10) -0.00311(10)
Cl1 0.0241(2) 0.0381(3) 0.0337(3) -0.0084(2) -0.00659(19) -0.0061(2)
Cl2 0.0367(3) 0.0276(3) 0.0349(3) -0.0130(2) 0.0057(2) -0.0077(2)
Cl3 0.0582(3) 0.0280(3) 0.0241(2) -0.0116(2) -0.0015(2) -0.0022(2)
Cl4 0.0250(2) 0.0362(3) 0.0358(3) -0.0190(2) -0.00725(19) 0.00376(19)
N1 0.0365(10) 0.0276(10) 0.0247(9) -0.0107(7) -0.0056(8) -0.0006(8)
N2 0.0293(9) 0.0320(10) 0.0252(8) -0.0114(8) -0.0028(8) -0.0038(8)
S1 0.0355(3) 0.0264(3) 0.0336(3) -0.0077(2) -0.0049(2) -0.0022(2)
S2 0.0351(3) 0.0382(3) 0.0455(3) -0.0152(3) 0.0065(2) -0.0117(2)
C1 0.0200(9) 0.0252(10) 0.0291(9) -0.0089(8) -0.0045(7) -0.0019(7)
C2 0.0256(9) 0.0323(11) 0.0224(9) -0.0098(8) -0.0015(7) -0.0041(8)
C3 0.0272(9) 0.0322(11) 0.0222(9) -0.0141(8) -0.0027(7) -0.0024(8)
C4 0.0225(9) 0.0244(10) 0.0249(9) -0.0099(7) -0.0039(7) -0.0009(7)
C5 0.0275(10) 0.0315(11) 0.0210(9) -0.0114(8) -0.0029(8) 0.0008(8)
C6 0.0264(9) 0.0298(11) 0.0260(9) -0.0148(8) -0.0048(8) 0.0004(8)
C7 0.0356(12) 0.0298(12) 0.0485(13) -0.0185(11) -0.0069(11) -0.0004(10)
C8 0.0302(10) 0.0327(11) 0.0210(9) -0.0105(8) -0.0017(8) -0.0058(8)
C9 0.0327(10) 0.0260(11) 0.0253(9) -0.0095(8) -0.0036(8) -0.0011(8)
C10 0.0242(9) 0.0317(11) 0.0225(9) -0.0100(8) -0.0035(7) 0.0005(8)
C11 0.0268(9) 0.0292(11) 0.0175(8) -0.0084(7) -0.0035(7) -0.0031(8)
C12 0.0291(10) 0.0292(11) 0.0262(9) -0.0127(8) -0.0025(8) 0.0019(8)
C13 0.0248(10) 0.0367(12) 0.0269(10) -0.0141(9) 0.0007(8) -0.0012(8)
C14 0.0508(15) 0.0335(14) 0.0477(14) -0.0090(11) -0.0136(12) -0.0079(11)

loop_
_atom_type_symbol
_atom_type_description
_atom_type_scat_dispersion_real
_atom_type_scat_dispersion_imag
_atom_type_scat_source
Co Co 0.3490 0.9720 'International Tables Vol C Tables 4.2.6.8 and 6.1.1.4'
Cl Cl 0.1480 0.1590 'International Tables Vol C Tables 4.2.6.8 and 6.1.1.4'
N N 0.0060 0.0030 'International Tables Vol C Tables 4.2.6.8 and 6.1.1.4'
S S 0.1250 0.1230 'International Tables Vol C Tables 4.2.6.8 and 6.1.1.4'
C C 0.0030 0.0020 'International Tables Vol C Tables 4.2.6.8 and 6.1.1.4'
H H 0.0000 0.0000 'International Tables Vol C Tables 4.2.6.8 and 6.1.1.4'

loop_
_geom_angle_atom_site_label_1
_geom_angle_atom_site_label_2
_geom_angle_atom_site_label_3
_geom_angle
Cl2 Co1 Cl1 115.27(2)
Cl2 Co1 Cl4 110.74(2)
Cl1 Co1 Cl4 105.70(2)
Cl2 Co1 Cl3 109.37(2)
Cl1 Co1 Cl3 108.61(2)
Cl4 Co1 Cl3 106.77(2)
C4 N1 H1 114(2)
C4 N1 H3 110(2)
H1 N1 H3 112(3)
C4 N1 H2 109(2)
H1 N1 H2 107(3)
H3 N1 H2 105(3)
C11 N2 H13 112.7(16)
C11 N2 H12 109.2(18)
H13 N2 H12 114(2)
C11 N2 H11 108.7(17)
H13 N2 H11 106(2)
H12 N2 H11 106(2)
C1 S1 C7 103.04(11)
C8 S2 C14 104.57(12)
C6 C1 C2 118.71(19)
C6 C1 S1 124.65(16)
C2 C1 S1 116.64(15)
C3 C2 C1 121.39(18)
C3 C2 H4 117.9(13)
C1 C2 H4 120.7(13)
C2 C3 C4 118.51(19)
C2 C3 H5 121.8(14)
C4 C3 H5 119.7(14)
C5 C4 C3 121.67(19)
C5 C4 N1 119.66(17)
C3 C4 N1 118.64(18)
C4 C5 C6 119.67(18)
C4 C5 H6 121.2(13)
C6 C5 H6 119.1(13)
C5 C6 C1 120.05(18)
C5 C6 H7 121.1(14)
C1 C6 H7 118.8(14)
S1 C7 H10 111.7(16)
S1 C7 H8 111.2(17)
H10 C7 H8 113(2)
S1 C7 H9 104.7(17)
H10 C7 H9 109(2)
H8 C7 H9 106(2)
C13 C8 C9 119.82(19)
C13 C8 S2 115.53(15)
C9 C8 S2 124.64(17)
C10 C9 C8 119.5(2)
C10 C9 H14 121.3(14)
C8 C9 H14 119.1(14)
C11 C10 C9 119.56(19)
C11 C10 H15 120.1(16)
C9 C10 H15 120.3(16)
C10 C11 C12 121.60(18)
C10 C11 N2 119.71(18)
C12 C11 N2 118.68(19)
C13 C12 C11 118.7(2)
C13 C12 H16 120.1(14)
C11 C12 H16 121.2(14)
C12 C13 C8 120.80(18)
C12 C13 H17 119.8(15)
C8 C13 H17 119.4(15)
S2 C14 H18 113.8(16)
S2 C14 H19 109.0(17)
H18 C14 H19 108(2)
S2 C14 H20 105.1(18)
H18 C14 H20 108(2)
H19 C14 H20 114(2)

loop_
_geom_bond_atom_site_label_1
_geom_bond_atom_site_label_2
_geom_bond_distance
Co1 Cl2 2.2568(6)
Co1 Cl1 2.2712(5)
Co1 Cl4 2.2718(6)
Co1 Cl3 2.2931(5)
N1 C4 1.471(3)
N1 H1 0.89(3)
N1 H3 0.84(3)
N1 H2 0.90(3)
N2 C11 1.473(3)
N2 H13 0.88(3)
N2 H12 0.86(3)
N2 H11 0.89(3)
S1 C1 1.755(2)
S1 C7 1.794(2)
S2 C8 1.765(2)
S2 C14 1.797(3)
C1 C6 1.399(3)
C1 C2 1.401(3)
C2 C3 1.375(3)
C2 H4 0.99(2)
C3 C4 1.390(3)
C3 H5 0.92(2)
C4 C5 1.372(3)
C5 C6 1.388(3)
C5 H6 0.97(2)
C6 H7 0.98(2)
C7 H10 0.99(3)
C7 H8 1.02(3)
C7 H9 0.95(3)
C8 C13 1.384(3)
C8 C9 1.397(3)
C9 C10 1.391(3)
C9 H14 0.94(2)
C10 C11 1.375(3)
C10 H15 0.92(2)
C11 C12 1.384(3)
C12 C13 1.383(3)
C12 H16 0.93(3)
C13 H17 0.96(2)
C14 H18 1.00(3)
C14 H19 1.06(3)
C14 H20 0.93(3)
